data_2207571
loop_
_publ_author_name
'Shi-Ying Wang'
'Jun Wan'
'Bo Yang'
'Xue-Mei Li'
'Shu-Sheng Zhang'

_publ_section_title
;
 2-(2<i>H</i>-Benzotriazol-2-yl)-1-phenylethanone
;
_journal_coeditor_code IS6143
_journal_issue 12
_journal_name_full 'Acta Crystallographica Section E'
_journal_page_first o4056
_journal_page_last o4057
_journal_paper_doi 10.1107/S1600536805036020
_journal_volume 61
_journal_year 2005
_chemical_formula_iupac 'C14 H11 N3 O'
_chemical_formula_moiety 'C14 H11 N3 O'
_chemical_formula_sum 'C14 H11 N3 O'
_chemical_formula_weight 237.26
_chemical_name_systematic
;
2-(2H-Benzotriazol-2-yl)-1-phenylethanone
;
_space_group_IT_number 96
_symmetry_cell_setting tetragonal
_symmetry_space_group_name_Hall 'P 4nw 2abw'
_symmetry_space_group_name_H-M 'P 43 21 2'
_atom_sites_solution_hydrogens geom
_atom_sites_solution_primary direct
_atom_sites_solution_secondary difmap
_audit_creation_method SHELXL-97
_cell_angle_alpha 90.00
_cell_angle_beta 90.00
_cell_angle_gamma 90.00
_cell_formula_units_Z 8
_cell_length_a 8.1925(3)
_cell_length_b 8.1925(3)
_cell_length_c 35.462(3)
_cell_measurement_reflns_used 2708
_cell_measurement_temperature 293(2)
_cell_measurement_theta_max 20.7
_cell_measurement_theta_min 2.5
_cell_volume 2380.1(2)
_computing_cell_refinement 'SAINT (Siemens, 1996)'
_computing_data_collection 'SMART (Siemens, 1996)'
_computing_data_reduction SAINT
_computing_molecular_graphics SHELXTL
_computing_publication_material 'SHELXTL, PARST (Nardelli, 1995) and PLATON (Spek, 2003)'
_computing_structure_refinement SHELXTL
_computing_structure_solution 'SHELXTL (Sheldrick, 1997)'
_diffrn_ambient_temperature 293(2)
_diffrn_detector_area_resol_mean 8.33
_diffrn_measured_fraction_theta_full 1.000
_diffrn_measured_fraction_theta_max 1.000
_diffrn_measurement_device_type 'Siemens SMART 1000 CCD area-detector'
_diffrn_measurement_method \w
_diffrn_radiation_monochromator graphite
_diffrn_radiation_source 'fine-focus sealed tube'
_diffrn_radiation_type MoK\a
_diffrn_radiation_wavelength 0.71073
_diffrn_reflns_av_R_equivalents 0.0385
_diffrn_reflns_av_sigmaI/netI 0.0194
_diffrn_reflns_limit_h_max 9
_diffrn_reflns_limit_h_min -10
_diffrn_reflns_limit_k_max 10
_diffrn_reflns_limit_k_min -10
_diffrn_reflns_limit_l_max 30
_diffrn_reflns_limit_l_min -43
_diffrn_reflns_number 14062
_diffrn_reflns_theta_full 26.04
_diffrn_reflns_theta_max 26.04
_diffrn_reflns_theta_min 2.30
_diffrn_standards_decay_% 0
_diffrn_standards_interval_count 0
_diffrn_standards_number 0
_exptl_absorpt_coefficient_mu 0.087
_exptl_absorpt_correction_T_max 0.9931
_exptl_absorpt_correction_T_min 0.9702
_exptl_absorpt_correction_type multi-scan
_exptl_absorpt_process_details '(SADABS; Sheldrick, 1996)'
_exptl_crystal_colour colorless
_exptl_crystal_density_diffrn 1.324
_exptl_crystal_density_method 'not measured'
_exptl_crystal_description block
_exptl_crystal_F_000 992
_exptl_crystal_size_max 0.35
_exptl_crystal_size_mid 0.11
_exptl_crystal_size_min 0.08
_refine_diff_density_max 0.136
_refine_diff_density_min -0.117
_refine_ls_extinction_method none
_refine_ls_goodness_of_fit_ref 1.197
_refine_ls_hydrogen_treatment constr
_refine_ls_matrix_type full
_refine_ls_number_parameters 163
_refine_ls_number_reflns 1477
_refine_ls_number_restraints 0
_refine_ls_restrained_S_all 1.197
_refine_ls_R_factor_all 0.0508
_refine_ls_R_factor_gt 0.0420
_refine_ls_shift/su_max 0.000
_refine_ls_shift/su_mean 0.000
_refine_ls_structure_factor_coef Fsqd
_refine_ls_weighting_details 'calc w = 1/[\s^2^(Fo^2^)+(0.0436P)^2^+0.1331P] where P = (Fo^2^+2Fc^2^)/3'
_refine_ls_weighting_scheme calc
_refine_ls_wR_factor_gt 0.0936
_refine_ls_wR_factor_ref 0.0975
_reflns_number_gt 1277
_reflns_number_total 1477
_reflns_threshold_expression I>2\s(I)
_cod_data_source_file is6143.cif
_cod_data_source_block I
_cod_depositor_comments
;
The following automatic conversions were performed:
'_symmetry_cell_setting' value 'Tetragonal' changed to 'tetragonal'
according to '/home/saulius/struct/CIF-dictionaries/cif_core.dic'
dictionary named 'cif_core.dic' version 2.4.1 from 2010-06-29.

Automatic conversion script
Id: cif_fix_enum 1527 2010-12-29 10:47:43Z saulius 

The following automatic conversions were performed:

'_symmetry_cell_setting' value 'Tetragonal' changed to 'tetragonal'
according to /home/saulius/struct/CIF-dictionaries/cif_core.dic
dictionary named 'cif_core.dic' version 2.4.1 from 2010-06-29.

Automatic conversion script
Id: cif_fix_values 1715 2011-07-08 13:25:40Z adriana 
;
_cod_database_code 2207571
_cod_database_fobs_code 2207571

loop_
_symmetry_equiv_pos_as_xyz
'x, y, z'
'-x, -y, z+1/2'
'-y+1/2, x+1/2, z+3/4'
'y+1/2, -x+1/2, z+1/4'
'-x+1/2, y+1/2, -z+3/4'
'x+1/2, -y+1/2, -z+1/4'
'y, x, -z'
'-y, -x, -z+1/2'

loop_
_atom_site_label
_atom_site_fract_x
_atom_site_fract_y
_atom_site_fract_z
_atom_site_U_iso_or_equiv
_atom_site_adp_type
_atom_site_calc_flag
_atom_site_refinement_flags
_atom_site_occupancy
_atom_site_type_symbol
O1 0.6220(2) 0.3125(2) 0.18567(5) 0.0790(6) Uani d . 1 O
N1 0.9236(2) 0.4583(3) 0.13742(5) 0.0580(5) Uani d . 1 N
N2 0.8248(2) 0.3416(2) 0.12580(5) 0.0499(5) Uani d . 1 N
N3 0.7341(2) 0.3708(2) 0.09566(5) 0.0537(5) Uani d . 1 N
C1 0.7796(3) -0.0940(3) 0.19595(6) 0.0648(7) Uani d . 1 C
H1B 0.8278 -0.1051 0.1723 0.078 Uiso calc R 1 H
C2 0.7812(4) -0.2244(4) 0.22049(7) 0.0779(8) Uani d . 1 C
H2A 0.8276 -0.3230 0.2132 0.093 Uiso calc R 1 H
C3 0.7143(3) -0.2085(4) 0.25572(7) 0.0702(7) Uani d . 1 C
H3B 0.7173 -0.2954 0.2726 0.084 Uiso calc R 1 H
C4 0.6428(3) -0.0631(4) 0.26602(7) 0.0672(7) Uani d . 1 C
H4A 0.5975 -0.0520 0.2899 0.081 Uiso calc R 1 H
C5 0.6379(3) 0.0656(3) 0.24126(6) 0.0577(6) Uani d . 1 C
H5A 0.5872 0.1625 0.2483 0.069 Uiso calc R 1 H
C6 0.7082(3) 0.0523(3) 0.20563(6) 0.0480(5) Uani d . 1 C
C7 0.7053(3) 0.1952(3) 0.18001(6) 0.0521(5) Uani d . 1 C
C8 0.8161(3) 0.1872(3) 0.14561(6) 0.0568(6) Uani d . 1 C
H8A 0.9250 0.1557 0.1535 0.068 Uiso calc R 1 H
H8B 0.7759 0.1039 0.1285 0.068 Uiso calc R 1 H
C9 0.8969(3) 0.5781(3) 0.11209(6) 0.0520(6) Uani d . 1 C
C10 0.9659(4) 0.7347(4) 0.10883(8) 0.0756(8) Uani d . 1 C
H10A 1.0432 0.7723 0.1259 0.091 Uiso calc R 1 H
C11 0.9146(5) 0.8285(4) 0.07957(9) 0.0900(10) Uani d . 1 C
H11A 0.9583 0.9325 0.0766 0.108 Uiso calc R 1 H
C12 0.7974(5) 0.7727(4) 0.05374(8) 0.0869(10) Uani d . 1 C
H12A 0.7657 0.8417 0.0342 0.104 Uiso calc R 1 H
C13 0.7285(4) 0.6226(4) 0.05602(7) 0.0720(8) Uani d . 1 C
H13A 0.6517 0.5870 0.0385 0.086 Uiso calc R 1 H
C14 0.7792(3) 0.5235(3) 0.08620(6) 0.0499(5) Uani d . 1 C

loop_
_atom_site_aniso_label
_atom_site_aniso_U_11
_atom_site_aniso_U_22
_atom_site_aniso_U_33
_atom_site_aniso_U_12
_atom_site_aniso_U_13
_atom_site_aniso_U_23
O1 0.0829(13) 0.0707(12) 0.0834(12) 0.0308(11) 0.0214(11) 0.0165(11)
N1 0.0552(12) 0.0641(13) 0.0547(11) -0.0037(11) -0.0064(10) -0.0023(10)
N2 0.0487(11) 0.0538(11) 0.0473(10) 0.0007(9) -0.0002(9) 0.0033(9)
N3 0.0543(12) 0.0610(13) 0.0459(10) -0.0012(10) -0.0050(9) 0.0051(9)
C1 0.0793(18) 0.0652(16) 0.0499(13) 0.0152(14) 0.0084(13) 0.0087(12)
C2 0.096(2) 0.0660(17) 0.0713(17) 0.0203(17) 0.0054(16) 0.0143(14)
C3 0.0762(18) 0.0739(18) 0.0604(15) -0.0043(15) -0.0050(14) 0.0201(14)
C4 0.0689(18) 0.083(2) 0.0497(13) -0.0158(15) 0.0050(12) 0.0046(14)
C5 0.0509(14) 0.0630(15) 0.0592(14) -0.0015(12) 0.0077(12) -0.0028(12)
C6 0.0415(12) 0.0557(14) 0.0468(12) -0.0010(11) -0.0048(10) 0.0027(10)
C7 0.0456(12) 0.0565(14) 0.0541(13) 0.0064(12) -0.0020(11) 0.0019(11)
C8 0.0609(15) 0.0538(14) 0.0556(13) 0.0083(12) 0.0033(12) 0.0091(11)
C9 0.0532(14) 0.0536(14) 0.0493(12) -0.0010(11) 0.0117(11) -0.0045(11)
C10 0.084(2) 0.0646(18) 0.0782(18) -0.0166(16) 0.0203(16) -0.0135(16)
C11 0.129(3) 0.0518(17) 0.089(2) -0.0094(18) 0.052(2) -0.0011(16)
C12 0.132(3) 0.0641(19) 0.0648(17) 0.022(2) 0.0315(19) 0.0175(15)
C13 0.089(2) 0.0753(19) 0.0514(14) 0.0128(17) 0.0051(14) 0.0108(14)
C14 0.0529(14) 0.0553(14) 0.0416(12) 0.0019(11) 0.0077(11) 0.0026(10)

loop_
_atom_type_symbol
_atom_type_description
_atom_type_scat_dispersion_real
_atom_type_scat_dispersion_imag
_atom_type_scat_source
C C 0.0033 0.0000 'International Tables Vol C Tables 4.2.6.8 and 6.1.1.4'
H H 0.0000 0.0000 'International Tables Vol C Tables 4.2.6.8 and 6.1.1.4'
N N 0.0061 0.0000 'International Tables Vol C Tables 4.2.6.8 and 6.1.1.4'
O O 0.0106 0.0000 'International Tables Vol C Tables 4.2.6.8 and 6.1.1.4'

loop_
_geom_angle_atom_site_label_1
_geom_angle_atom_site_label_2
_geom_angle_atom_site_label_3
_geom_angle
N2 N1 C9 102.73(17)
N1 N2 N3 117.78(19)
N1 N2 C8 120.78(19)
N3 N2 C8 121.4(2)
N2 N3 C14 102.42(18)
C6 C1 C2 121.4(2)
C6 C1 H1B 119.3
C2 C1 H1B 119.3
C3 C2 C1 119.9(3)
C3 C2 H2A 120.0
C1 C2 H2A 120.0
C2 C3 C4 119.6(2)
C2 C3 H3B 120.2
C4 C3 H3B 120.2
C5 C4 C3 120.5(2)
C5 C4 H4A 119.8
C3 C4 H4A 119.8
C4 C5 C6 120.5(2)
C4 C5 H5A 119.7
C6 C5 H5A 119.7
C1 C6 C5 118.0(2)
C1 C6 C7 122.8(2)
C5 C6 C7 119.2(2)
O1 C7 C6 122.8(2)
O1 C7 C8 120.6(2)
C6 C7 C8 116.6(2)
N2 C8 C7 112.33(19)
N2 C8 H8A 109.1
C7 C8 H8A 109.1
N2 C8 H8B 109.1
C7 C8 H8B 109.1
H8A C8 H8B 107.9
N1 C9 C14 108.3(2)
N1 C9 C10 130.8(2)
C14 C9 C10 120.8(2)
C11 C10 C9 117.1(3)
C11 C10 H10A 121.5
C9 C10 H10A 121.5
C10 C11 C12 121.8(3)
C10 C11 H11A 119.1
C12 C11 H11A 119.1
C13 C12 C11 122.8(3)
C13 C12 H12A 118.6
C11 C12 H12A 118.6
C12 C13 C14 116.5(3)
C12 C13 H13A 121.8
C14 C13 H13A 121.8
N3 C14 C9 108.73(19)
N3 C14 C13 130.2(2)
C9 C14 C13 121.1(2)

loop_
_geom_bond_atom_site_label_1
_geom_bond_atom_site_label_2
_geom_bond_distance
_geom_bond_publ_flag
O1 C7 1.196(3) yes
N1 N2 1.319(2) yes
N1 C9 1.348(3) yes
N2 N3 1.323(2) yes
N2 C8 1.449(3) yes
N3 C14 1.347(3) yes
C1 C6 1.377(3) ?
C1 C2 1.378(3) ?
C1 H1B 0.9300 ?
C2 C3 1.370(3) ?
C2 H2A 0.9300 ?
C3 C4 1.377(4) ?
C3 H3B 0.9300 ?
C4 C5 1.373(3) ?
C4 H4A 0.9300 ?
C5 C6 1.393(3) ?
C5 H5A 0.9300 ?
C6 C7 1.482(3) ?
C7 C8 1.522(3) ?
C8 H8A 0.9700 ?
C8 H8B 0.9700 ?
C9 C14 1.405(3) ?
C9 C10 1.406(4) ?
C10 C11 1.358(4) ?
C10 H10A 0.9300 ?
C11 C12 1.404(4) ?
C11 H11A 0.9300 ?
C12 C13 1.356(4) ?
C12 H12A 0.9300 ?
C13 C14 1.406(3) ?
C13 H13A 0.9300 ?

loop_
_geom_hbond_atom_site_label_D
_geom_hbond_atom_site_label_H
_geom_hbond_atom_site_label_A
_geom_hbond_site_symmetry_A
_geom_hbond_distance_DH
_geom_hbond_distance_HA
_geom_hbond_distance_DA
_geom_hbond_angle_DHA
_geom_hbond_publ_flag
C8 H8A N3 6_555 0.97 2.54 3.471(3) 160 yes
C11 H11A O1 6_565 0.93 2.52 3.439(3) 170 yes

loop_
_geom_torsion_atom_site_label_1
_geom_torsion_atom_site_label_2
_geom_torsion_atom_site_label_3
_geom_torsion_atom_site_label_4
_geom_torsion
C9 N1 N2 N3 -0.5(2)
C9 N1 N2 C8 179.68(19)
N1 N2 N3 C14 0.5(2)
C8 N2 N3 C14 -179.7(2)
C6 C1 C2 C3 -1.6(5)
C1 C2 C3 C4 1.4(5)
C2 C3 C4 C5 0.1(4)
C3 C4 C5 C6 -1.4(4)
C2 C1 C6 C5 0.4(4)
C2 C1 C6 C7 179.6(2)
C4 C5 C6 C1 1.1(4)
C4 C5 C6 C7 -178.2(2)
C1 C6 C7 O1 167.7(3)
C5 C6 C7 O1 -13.0(4)
C1 C6 C7 C8 -12.8(3)
C5 C6 C7 C8 166.4(2)
N1 N2 C8 C7 82.1(3)
N3 N2 C8 C7 -97.8(2)
O1 C7 C8 N2 8.8(3)
C6 C7 C8 N2 -170.60(19)
N2 N1 C9 C14 0.3(2)
N2 N1 C9 C10 -179.6(2)
N1 C9 C10 C11 179.3(3)
C14 C9 C10 C11 -0.5(4)
C9 C10 C11 C12 0.3(4)
C10 C11 C12 C13 -0.3(5)
C11 C12 C13 C14 0.6(4)
N2 N3 C14 C9 -0.2(2)
N2 N3 C14 C13 178.7(2)
N1 C9 C14 N3 0.0(3)
C10 C9 C14 N3 179.9(2)
N1 C9 C14 C13 -179.0(2)
C10 C9 C14 C13 0.9(3)
C12 C13 C14 N3 -179.6(2)
C12 C13 C14 C9 -0.8(4)

loop_
_cod_related_entry_id
_cod_related_entry_database
_cod_related_entry_code
1 ChemSpider 3828301
